data_2218369
loop_
_publ_author_name
'Gaumet, Vincent'
'Weber, Val\'erie'
'Zaitsev, Valery P.'
'Madesclaire, Michel'

_publ_section_title
;
 (2<i>R</i>,3<i>S</i>)-2-Ammonio-3-hydroxy-3-(4-nitrophenyl)propanoic
 acid chloride monohydrate
;
_journal_coeditor_code CS2076
_journal_issue 6
_journal_name_full 'Acta Crystallographica Section E'
_journal_page_first o1003
_journal_page_last o1004
_journal_paper_doi 10.1107/S1600536808012750
_journal_volume 64
_journal_year 2008
_chemical_formula_iupac 'C9 H11 N2 O5 +, Cl -, H2 O'
_chemical_formula_moiety 'C9 H11 N2 O5 +, Cl -, H2 O'
_chemical_formula_sum 'C9 H13 Cl N2 O6'
_chemical_formula_weight 280.66
_chemical_name_common
;
(2R,3S)-2-ammonio-3-hydroxy-3-(4-nitrophenyl)propanoic acid
chloride monohydrate
;
_chemical_name_systematic
;
(2<i>R</i>,3<i>S</i>)-2-Ammonio-3-hydroxy-3-(4-nitrophenyl)propanoic acid
chloride monohydrate
;
_space_group_IT_number 4
_symmetry_cell_setting monoclinic
_symmetry_space_group_name_Hall 'P 2yb'
_symmetry_space_group_name_H-M 'P 1 21 1'
_atom_sites_solution_hydrogens geom
_atom_sites_solution_primary direct
_atom_sites_solution_secondary difmap
_cell_angle_alpha 90.00
_cell_angle_beta 104.626(17)
_cell_angle_gamma 90.00
_cell_formula_units_Z 2
_cell_length_a 8.1286(17)
_cell_length_b 5.056(3)
_cell_length_c 15.848(3)
_cell_measurement_reflns_used 25
_cell_measurement_temperature 293(2)
_cell_measurement_theta_max 18
_cell_measurement_theta_min 8
_cell_volume 630.2(4)
_computing_cell_refinement 'CAD-4 Software (Enraf--Nonius, 1989)'
_computing_data_collection 'CAD-4 Software (Enraf--Nonius, 1989)'
_computing_data_reduction 'XCAD4 (Harms, 1996)'
_computing_molecular_graphics 'ORTEP-3 (Farrugia, 1997) and PLATON (Spek, 2003)'
_computing_structure_refinement 'SHELXL97 (Sheldrick, 2008)'
_computing_structure_solution 'SHELXS97 (Sheldrick, 2008)'
_diffrn_ambient_temperature 293(2)
_diffrn_measured_fraction_theta_full 0.999
_diffrn_measured_fraction_theta_max 0.999
_diffrn_measurement_device_type 'Enraf--Nonius CAD-4'
_diffrn_measurement_method \w/2\q
_diffrn_radiation_monochromator graphite
_diffrn_radiation_source 'fine-focus sealed tube'
_diffrn_radiation_type MoK\a
_diffrn_radiation_wavelength 0.71073
_diffrn_reflns_av_R_equivalents 0.0215
_diffrn_reflns_av_sigmaI/netI 0.0177
_diffrn_reflns_limit_h_max 13
_diffrn_reflns_limit_h_min -13
_diffrn_reflns_limit_k_max 8
_diffrn_reflns_limit_k_min -8
_diffrn_reflns_limit_l_max 25
_diffrn_reflns_limit_l_min -25
_diffrn_reflns_number 6026
_diffrn_reflns_theta_full 34.95
_diffrn_reflns_theta_max 34.95
_diffrn_reflns_theta_min 1.33
_diffrn_standards_decay_% 3
_diffrn_standards_interval_count 63
_diffrn_standards_interval_time 116
_diffrn_standards_number 3
_exptl_absorpt_coefficient_mu 0.325
_exptl_absorpt_correction_T_max 0.9307
_exptl_absorpt_correction_T_min 0.8720
_exptl_absorpt_correction_type psi-scan
_exptl_absorpt_process_details '(North et al., 1968)'
_exptl_crystal_colour colourless
_exptl_crystal_density_diffrn 1.479
_exptl_crystal_density_method 'not measured'
_exptl_crystal_description 'elongated prism'
_exptl_crystal_F_000 292
_exptl_crystal_size_max 0.49
_exptl_crystal_size_mid 0.25
_exptl_crystal_size_min 0.20
_refine_diff_density_max 0.601
_refine_diff_density_min -0.628
_refine_ls_abs_structure_details 'Flack (1983), 2752 Friedel pairs'
_refine_ls_abs_structure_Flack 0.00(4)
_refine_ls_extinction_coef 0.089(10)
_refine_ls_extinction_expression Fc^*^=kFc[1+0.001xFc^2^\l^3^/sin(2\q)]^-1/4^
_refine_ls_extinction_method 'SHELXL97 (Sheldrick, 2008)'
_refine_ls_goodness_of_fit_ref 1.086
_refine_ls_hydrogen_treatment refall
_refine_ls_matrix_type full
_refine_ls_number_parameters 216
_refine_ls_number_reflns 5517
_refine_ls_number_restraints 1
_refine_ls_restrained_S_all 1.086
_refine_ls_R_factor_all 0.0499
_refine_ls_R_factor_gt 0.0427
_refine_ls_shift/su_max 0.001
_refine_ls_shift/su_mean 0.000
_refine_ls_structure_factor_coef Fsqd
_refine_ls_weighting_details 'calc w=1/[\s^2^(Fo^2^)+(0.0825P)^2^+0.0202P] where P=(Fo^2^+2Fc^2^)/3'
_refine_ls_weighting_scheme calc
_refine_ls_wR_factor_gt 0.1101
_refine_ls_wR_factor_ref 0.1148
_reflns_number_gt 5058
_reflns_number_total 5517
_reflns_threshold_expression I>2\s(I)
_cod_data_source_file cs2076.cif
_cod_data_source_block I
_cod_original_sg_symbol_H-M 'P 21'
_cod_database_code 2218369
_cod_database_fobs_code 2218369

loop_
_symmetry_equiv_pos_as_xyz
'x, y, z'
'-x, y+1/2, -z'

loop_
_atom_site_type_symbol
_atom_site_label
_atom_site_fract_x
_atom_site_fract_y
_atom_site_fract_z
_atom_site_U_iso_or_equiv
_atom_site_adp_type
_atom_site_calc_flag
_atom_site_occupancy
Cl Cl 0.71520(3) 0.93514(6) 0.922526(17) 0.03591(8) Uani d 1
C C1 -0.00336(13) 1.2561(2) 0.83505(7) 0.02674(16) Uani d 1
C C2 0.09722(12) 1.00092(18) 0.85613(6) 0.02405(15) Uani d 1
C C3 0.27337(13) 1.0067(2) 0.83713(6) 0.02743(16) Uani d 1
C C4 0.26848(14) 1.0458(2) 0.74189(7) 0.02986(18) Uani d 1
C C5 0.3717(2) 1.2362(3) 0.71889(9) 0.0427(3) Uani d 1
C C6 0.3767(3) 1.2672(4) 0.63235(10) 0.0499(4) Uani d 1
C C7 0.2774(2) 1.1044(3) 0.57084(8) 0.0415(3) Uani d 1
C C8 0.1743(2) 0.9107(4) 0.59137(9) 0.0506(4) Uani d 1
C C9 0.1720(2) 0.8796(3) 0.67820(9) 0.0459(3) Uani d 1
N N10 0.12271(11) 0.9477(2) 0.95052(5) 0.02702(14) Uani d 1
N N11 0.2786(2) 1.1354(4) 0.47874(9) 0.0569(4) Uani d 1
O O12 -0.08726(19) 1.2705(3) 0.75327(6) 0.0491(3) Uani d 1
O O13 -0.00519(12) 1.42165(18) 0.88974(5) 0.03491(16) Uani d 1
O O14 0.34476(13) 0.7557(2) 0.86696(7) 0.03708(19) Uani d 1
O O15 0.1882(3) 0.9890(7) 0.42545(9) 0.0966(9) Uani d 1
O O16 0.3691(3) 1.3062(5) 0.45945(10) 0.0847(6) Uani d 1
H H2 0.034(3) 0.872(5) 0.8304(13) 0.037(5) Uiso d 1
H H3 0.343(3) 1.127(5) 0.8692(13) 0.032(5) Uiso d 1
H H5 0.445(3) 1.340(6) 0.7648(17) 0.052(6) Uiso d 1
H H6 0.453(4) 1.424(10) 0.620(2) 0.091(10) Uiso d 1
H H8 0.112(5) 0.807(10) 0.548(2) 0.087(10) Uiso d 1
H H9 0.090(4) 0.766(8) 0.6899(19) 0.073(9) Uiso d 1
H H101 0.032(2) 0.927(4) 0.9615(10) 0.025(3) Uiso d 1
H H102 0.186(2) 0.816(4) 0.9639(12) 0.030(4) Uiso d 1
H H103 0.174(4) 1.087(7) 0.9905(16) 0.058(7) Uiso d 1
H H12 -0.147(5) 1.395(10) 0.743(2) 0.087(10) Uiso d 1
H H14 0.448(3) 0.778(6) 0.8856(15) 0.049(6) Uiso d 1
O O17 0.29100(18) 0.1787(3) 0.26402(8) 0.0491(3) Uani d 1
H H171 0.307(4) 0.250(8) 0.309(2) 0.073(9) Uiso d 1
H H172 0.290(3) 0.237(6) 0.2194(17) 0.053(7) Uiso d 1

loop_
_atom_site_aniso_label
_atom_site_aniso_U_11
_atom_site_aniso_U_22
_atom_site_aniso_U_33
_atom_site_aniso_U_12
_atom_site_aniso_U_13
_atom_site_aniso_U_23
Cl 0.03069(11) 0.03544(12) 0.03887(13) 0.00116(10) 0.00372(8) -0.00215(10)
C1 0.0319(4) 0.0221(3) 0.0267(4) 0.0005(3) 0.0084(3) 0.0022(3)
C2 0.0281(3) 0.0200(3) 0.0249(3) -0.0009(3) 0.0083(3) 0.0000(2)
C3 0.0288(4) 0.0274(4) 0.0276(4) -0.0040(3) 0.0099(3) -0.0011(3)
C4 0.0339(4) 0.0297(4) 0.0287(4) -0.0028(3) 0.0130(3) -0.0025(3)
C5 0.0576(7) 0.0393(6) 0.0359(5) -0.0182(6) 0.0206(5) -0.0051(4)
C6 0.0705(10) 0.0481(7) 0.0377(6) -0.0171(7) 0.0260(6) -0.0004(5)
C7 0.0531(7) 0.0457(7) 0.0295(5) 0.0025(5) 0.0176(5) 0.0005(4)
C8 0.0595(8) 0.0634(10) 0.0304(5) -0.0190(8) 0.0141(5) -0.0110(6)
C9 0.0582(8) 0.0504(8) 0.0323(5) -0.0227(6) 0.0172(5) -0.0090(5)
N10 0.0337(3) 0.0226(3) 0.0266(3) 0.0022(3) 0.0110(2) 0.0036(3)
N11 0.0739(10) 0.0692(11) 0.0324(5) -0.0018(8) 0.0221(6) 0.0009(6)
O12 0.0684(7) 0.0451(5) 0.0274(4) 0.0240(5) 0.0005(4) 0.0003(4)
O13 0.0471(4) 0.0216(3) 0.0339(3) 0.0039(3) 0.0062(3) -0.0026(3)
O14 0.0310(4) 0.0371(4) 0.0441(5) 0.0061(3) 0.0112(3) 0.0058(4)
O15 0.1309(16) 0.127(2) 0.0336(5) -0.0504(17) 0.0250(8) -0.0151(8)
O16 0.1330(17) 0.0846(12) 0.0465(7) -0.0305(13) 0.0414(9) 0.0055(8)
O17 0.0652(7) 0.0431(5) 0.0357(5) -0.0145(5) 0.0070(4) 0.0004(4)

loop_
_atom_type_symbol
_atom_type_description
_atom_type_scat_dispersion_real
_atom_type_scat_dispersion_imag
_atom_type_scat_source
C C 0.0033 0.0016 'International Tables Vol C Tables 4.2.6.8 and 6.1.1.4'
H H 0.0000 0.0000 'International Tables Vol C Tables 4.2.6.8 and 6.1.1.4'
Cl Cl 0.1484 0.1585 'International Tables Vol C Tables 4.2.6.8 and 6.1.1.4'
N N 0.0061 0.0033 'International Tables Vol C Tables 4.2.6.8 and 6.1.1.4'
O O 0.0106 0.0060 'International Tables Vol C Tables 4.2.6.8 and 6.1.1.4'

loop_
_geom_angle_atom_site_label_1
_geom_angle_atom_site_label_2
_geom_angle_atom_site_label_3
_geom_angle
O13 C1 O12 125.15(11)
O13 C1 C2 122.31(10)
O12 C1 C2 112.53(9)
N10 C2 C1 107.85(8)
N10 C2 C3 107.55(8)
C1 C2 C3 114.68(8)
N10 C2 H2 104.6(14)
C1 C2 H2 108.4(15)
C3 C2 H2 113.1(14)
O14 C3 C4 110.69(9)
O14 C3 C2 103.87(8)
C4 C3 C2 114.02(9)
O14 C3 H3 105.5(14)
C4 C3 H3 109.3(13)
C2 C3 H3 113.1(13)
C5 C4 C9 119.76(11)
C5 C4 C3 119.24(10)
C9 C4 C3 120.81(10)
C4 C5 C6 120.54(13)
C4 C5 H5 118.4(17)
C6 C5 H5 120.9(17)
C7 C6 C5 118.32(13)
C7 C6 H6 126.2(17)
C5 C6 H6 115.3(17)
C6 C7 C8 122.79(12)
C6 C7 N11 119.42(14)
C8 C7 N11 117.79(14)
C7 C8 C9 118.33(14)
C7 C8 H8 119(3)
C9 C8 H8 123(3)
C8 C9 C4 120.22(13)
C8 C9 H9 117.0(19)
C4 C9 H9 121.9(19)
C2 N10 H101 109.8(11)
C2 N10 H102 108.8(13)
H101 N10 H102 112(2)
C2 N10 H103 117.1(17)
H101 N10 H103 102(2)
H102 N10 H103 106(2)
O15 N11 O16 123.43(16)
O15 N11 C7 117.97(18)
O16 N11 C7 118.60(17)
C1 O12 H12 113(2)
C3 O14 H14 107(2)
H171 O17 H172 129(4)

loop_
_geom_bond_atom_site_label_1
_geom_bond_atom_site_label_2
_geom_bond_distance
C1 O13 1.2078(14)
C1 O12 1.3053(14)
C1 C2 1.5188(15)
C2 N10 1.4821(12)
C2 C3 1.5360(14)
C2 H2 0.87(2)
C3 O14 1.4253(16)
C3 C4 1.5128(14)
C3 H3 0.90(2)
C4 C5 1.3851(17)
C4 C9 1.3931(18)
C5 C6 1.3913(19)
C5 H5 0.97(3)
C6 C7 1.372(2)
C6 H6 1.05(4)
C7 C8 1.380(2)
C7 N11 1.4704(17)
C8 C9 1.3898(18)
C8 H8 0.91(4)
C9 H9 0.94(4)
N10 H101 0.810(17)
N10 H102 0.83(2)
N10 H103 0.97(3)
N11 O15 1.219(3)
N11 O16 1.222(3)
O12 H12 0.78(5)
O14 H14 0.82(3)
O17 H171 0.78(3)
O17 H172 0.76(3)

loop_
_geom_hbond_atom_site_label_D
_geom_hbond_atom_site_label_H
_geom_hbond_atom_site_label_A
_geom_hbond_site_symmetry_A
_geom_hbond_distance_DH
_geom_hbond_distance_HA
_geom_hbond_distance_DA
_geom_hbond_angle_DHA
_geom_hbond_publ_flag
N10 H101 O13 2_547 0.810(17) 2.420(16) 2.9259(13) 121.5(14) yes
N10 H101 Cl 1_455 0.810(17) 2.489(16) 3.2298(11) 152.7(15) yes
N10 H102 O14 1 0.83(2) 2.265(19) 2.6759(14) 110.8(16) yes
N10 H102 Cl 2_647 0.83(2) 2.62(2) 3.3409(14) 145.5(16) yes
N10 H103 Cl 2_657 0.97(3) 2.28(3) 3.2435(14) 176(3) yes
O12 H12 O17 2_566 0.78(5) 1.84(5) 2.6168(19) 171(4) yes
O14 H14 Cl 1 0.82(3) 2.25(3) 3.0539(13) 166(3) yes
O17 H171 O16 1_545 0.78(3) 2.33(3) 3.069(2) 159(4) yes
O17 H172 Cl 2_646 0.76(3) 2.45(3) 3.2170(13) 178(3) yes

loop_
_geom_torsion_atom_site_label_1
_geom_torsion_atom_site_label_2
_geom_torsion_atom_site_label_3
_geom_torsion_atom_site_label_4
_geom_torsion
_geom_torsion_publ_flag
O15 N11 C7 C6 -179.5(2) no
O16 N11 C7 C6 0.2(3) no
O15 N11 C7 C8 0.2(3) no
O16 N11 C7 C8 179.9(2) no
O12 C1 C2 C3 84.78(12) no
O12 C1 C2 N10 -155.44(11) no
O13 C1 C2 N10 23.39(14) no
O13 C1 C2 C3 -96.39(12) no
C1 C2 C3 O14 176.50(9) no
C1 C2 C3 C4 -62.95(11) no
N10 C2 C3 C4 177.11(8) no
N10 C2 C3 O14 56.56(10) no
C2 C3 C4 C5 130.98(12) no
O14 C3 C4 C9 62.57(15) no
O14 C3 C4 C5 -112.37(13) no
C2 C3 C4 C9 -54.08(14) no
C5 C4 C9 C8 -2.4(2) no
C3 C4 C9 C8 -177.27(13) no
C9 C4 C5 C6 1.6(2) no
C3 C4 C5 C6 176.57(15) no
C4 C5 C6 C7 -0.2(3) no
C5 C6 C7 N11 179.19(18) no
C5 C6 C7 C8 -0.5(3) no
C6 C7 C8 C9 -0.2(3) no
N11 C7 C8 C9 -179.96(17) no
C7 C8 C9 C4 1.7(2) no
